data_8106917
loop_
_publ_author_name
'Sui, Feng'
'Li, Jing'

_publ_section_title
;
 Crystal structure of
 2-amino-4-(2,6-dichlorophenyl)-7,7-dimethyl-5-oxo-5,6,7,8-tetrahydro-4H-chromene-3-carbonitrile,
 C18H16Cl2N2O2
;
_journal_issue 2
_journal_name_full 'Zeitschrift f\"ur Kristallographie - New Crystal Structures'
_journal_page_first 489
_journal_page_last 490
_journal_paper_doi 10.1515/ncrs-2015-0150
_journal_volume 231
_journal_year 2016
_chemical_formula_moiety 'C18 H16 Cl2 N2 O2'
_chemical_formula_sum 'C18 H16 Cl2 N2 O2'
_chemical_formula_weight 363.23
_space_group_IT_number 2
_space_group_name_Hall '-P 1'
_space_group_name_H-M_alt 'P -1'
_symmetry_cell_setting triclinic
_symmetry_space_group_name_Hall '-P 1'
_symmetry_space_group_name_H-M 'P -1'
_atom_sites_solution_hydrogens geom
_atom_sites_solution_primary direct
_atom_sites_solution_secondary difmap
_cell_angle_alpha 113.355(8)
_cell_angle_beta 103.305(7)
_cell_angle_gamma 98.461(7)
_cell_formula_units_Z 2
_cell_length_a 8.5266(7)
_cell_length_b 11.2217(9)
_cell_length_c 11.5785(9)
_cell_measurement_reflns_used 2287
_cell_measurement_temperature 293(2)
_cell_measurement_theta_max 28.2340
_cell_measurement_theta_min 2.7080
_cell_volume 953.91(16)
_computing_cell_refinement 'Bruker FRAMBO'
_computing_data_collection 'Bruker FRAMBO'
_computing_data_reduction 'Bruker SAINT'
_computing_molecular_graphics 'Bruker SHELXTL'
_computing_publication_material 'Bruker SHELXTL'
_computing_structure_refinement 'SHELXL-97 (Sheldrick, 1997)'
_computing_structure_solution 'SHELXS-97 (Sheldrick, 1990)'
_diffrn_ambient_temperature 293(2)
_diffrn_measured_fraction_theta_full 0.999
_diffrn_measured_fraction_theta_max 0.999
_diffrn_measurement_device_type 'multiwire proportional'
_diffrn_measurement_method 'phi and omega scans'
_diffrn_radiation_monochromator graphite
_diffrn_radiation_source 'fine-focus sealed tube'
_diffrn_radiation_type MoK\a
_diffrn_radiation_wavelength 0.71073
_diffrn_reflns_av_R_equivalents 0.0252
_diffrn_reflns_av_sigmaI/netI 0.0414
_diffrn_reflns_limit_h_max 8
_diffrn_reflns_limit_h_min -10
_diffrn_reflns_limit_k_max 13
_diffrn_reflns_limit_k_min -13
_diffrn_reflns_limit_l_max 13
_diffrn_reflns_limit_l_min -13
_diffrn_reflns_number 5968
_diffrn_reflns_theta_full 25.00
_diffrn_reflns_theta_max 25.00
_diffrn_reflns_theta_min 2.55
_diffrn_standards_decay_% 0
_diffrn_standards_interval_count 0
_diffrn_standards_interval_time none
_diffrn_standards_number none
_exptl_absorpt_coefficient_mu 0.352
_exptl_absorpt_correction_T_max 1.00000
_exptl_absorpt_correction_T_min 0.53822
_exptl_absorpt_correction_type multi-scan
_exptl_absorpt_process_details crystalclear
_exptl_crystal_colour colorless
_exptl_crystal_density_diffrn 1.265
_exptl_crystal_density_method 'not measured'
_exptl_crystal_description block
_exptl_crystal_F_000 376
_exptl_crystal_size_max 0.20
_exptl_crystal_size_mid 0.18
_exptl_crystal_size_min 0.16
_refine_diff_density_max 0.398
_refine_diff_density_min -0.409
_refine_diff_density_rms 0.063
_refine_ls_extinction_method none
_refine_ls_goodness_of_fit_ref 1.094
_refine_ls_hydrogen_treatment mixed
_refine_ls_matrix_type full
_refine_ls_number_parameters 217
_refine_ls_number_reflns 3355
_refine_ls_number_restraints 0
_refine_ls_restrained_S_all 1.094
_refine_ls_R_factor_all 0.0669
_refine_ls_R_factor_gt 0.0524
_refine_ls_shift/su_max 0.000
_refine_ls_shift/su_mean 0.000
_refine_ls_structure_factor_coef Fsqd
_refine_ls_weighting_details 'calc w=1/[\s^2^(Fo^2^)+(0.0878P)^2^+0.3604P] where P=(Fo^2^+2Fc^2^)/3'
_refine_ls_weighting_scheme calc
_refine_ls_wR_factor_gt 0.1587
_refine_ls_wR_factor_ref 0.1747
_reflns_number_gt 2639
_reflns_number_total 3355
_reflns_threshold_expression >2sigma(I)
_cod_data_source_file suppl_ncrs-2015-0150_suppl.cif
_cod_data_source_block a
_cod_original_cell_volume 953.91(13)
_cod_original_sg_symbol_H-M P-1
_cod_database_code 8106917

loop_
_symmetry_equiv_pos_as_xyz
'x, y, z'
'-x, -y, -z'

loop_
_atom_site_label
_atom_site_type_symbol
_atom_site_fract_x
_atom_site_fract_y
_atom_site_fract_z
_atom_site_U_iso_or_equiv
_atom_site_adp_type
_atom_site_occupancy
_atom_site_symmetry_multiplicity
_atom_site_calc_flag
_atom_site_refinement_flags
_atom_site_disorder_assembly
_atom_site_disorder_group
Cl1 Cl 0.81150(12) -0.13570(8) 0.27085(9) 0.0621(3) Uani 1 1 d . . .
Cl2 Cl 0.53824(13) 0.27048(9) 0.25676(8) 0.0638(3) Uani 1 1 d . . .
C1 C 0.3597(4) 0.1179(3) 0.4144(3) 0.0421(7) Uani 1 1 d . . .
C2 C 0.4506(4) 0.0369(3) 0.3572(3) 0.0371(6) Uani 1 1 d . . .
C3 C 0.6378(3) 0.0847(3) 0.3886(3) 0.0343(6) Uani 1 1 d . . .
H3A H 0.6875 0.0241 0.4180 0.041 Uiso 1 1 calc R . .
C4 C 0.7034(3) 0.2228(3) 0.5042(2) 0.0334(6) Uani 1 1 d . . .
C5 C 0.6039(3) 0.2928(3) 0.5574(3) 0.0391(6) Uani 1 1 d . . .
C6 C 0.6577(4) 0.4270(3) 0.6740(3) 0.0526(8) Uani 1 1 d . . .
H6A H 0.6461 0.4155 0.7506 0.063 Uiso 1 1 calc R . .
H6B H 0.5839 0.4806 0.6575 0.063 Uiso 1 1 calc R . .
C7 C 0.8374(4) 0.5036(3) 0.7063(3) 0.0572(8) Uani 1 1 d . . .
C8 C 0.9461(4) 0.4048(3) 0.6957(3) 0.0528(8) Uani 1 1 d . . .
H8A H 1.0582 0.4501 0.7062 0.063 Uiso 1 1 calc R . .
H8B H 0.9533 0.3811 0.7683 0.063 Uiso 1 1 calc R . .
C9 C 0.8841(4) 0.2784(3) 0.5683(3) 0.0410(7) Uani 1 1 d . . .
C10 C 0.3634(4) -0.0967(3) 0.2610(3) 0.0447(7) Uani 1 1 d . . .
C11 C 0.6835(3) 0.0716(2) 0.2644(2) 0.0344(6) Uani 1 1 d . . .
C12 C 0.6462(4) 0.1506(3) 0.2002(3) 0.0415(7) Uani 1 1 d . . .
C13 C 0.6863(4) 0.1368(4) 0.0871(3) 0.0558(8) Uani 1 1 d . . .
H13A H 0.6600 0.1922 0.0477 0.067 Uiso 1 1 calc R . .
C14 C 0.7651(5) 0.0406(4) 0.0342(3) 0.0658(10) Uani 1 1 d . . .
H14A H 0.7938 0.0313 -0.0412 0.079 Uiso 1 1 calc R . .
C15 C 0.8022(4) -0.0426(4) 0.0915(3) 0.0587(9) Uani 1 1 d . . .
H15A H 0.8540 -0.1090 0.0547 0.070 Uiso 1 1 calc R . .
C16 C 0.7611(4) -0.0259(3) 0.2052(3) 0.0424(7) Uani 1 1 d . . .
O1 O 0.4311(3) 0.2470(2) 0.5097(2) 0.0488(5) Uani 1 1 d . . .
O2 O 0.9788(3) 0.2182(2) 0.5206(2) 0.0583(6) Uani 1 1 d . . .
N1 N 0.1940(3) 0.0871(3) 0.3881(3) 0.0648(8) Uani 1 1 d . . .
H1A H 0.1335 0.0083 0.3290 0.078 Uiso 1 1 calc R . .
H1B H 0.1478 0.1460 0.4302 0.078 Uiso 1 1 calc R . .
N2 N 0.2906(4) -0.2039(3) 0.1820(3) 0.0704(9) Uani 1 1 d . . .
C17 C 0.8967(6) 0.6176(4) 0.8495(4) 0.0948(15) Uani 1 1 d . . .
H17A H 0.8889 0.5796 0.9098 0.142 Uiso 1 1 calc R . .
H17B H 0.8275 0.6786 0.8564 0.142 Uiso 1 1 calc R . .
H17C H 1.0107 0.6653 0.8715 0.142 Uiso 1 1 calc R . .
C18 C 0.8503(6) 0.5630(4) 0.6090(5) 0.0862(13) Uani 1 1 d . . .
H18A H 0.8125 0.4917 0.5201 0.129 Uiso 1 1 calc R . .
H18B H 0.9645 0.6098 0.6303 0.129 Uiso 1 1 calc R . .
H18C H 0.7819 0.6247 0.6157 0.129 Uiso 1 1 calc R . .

loop_
_atom_site_aniso_label
_atom_site_aniso_U_11
_atom_site_aniso_U_22
_atom_site_aniso_U_33
_atom_site_aniso_U_23
_atom_site_aniso_U_13
_atom_site_aniso_U_12
Cl1 0.0677(6) 0.0487(5) 0.0788(6) 0.0251(4) 0.0327(5) 0.0355(4)
Cl2 0.0897(7) 0.0644(6) 0.0593(5) 0.0371(4) 0.0292(5) 0.0463(5)
C1 0.0357(16) 0.0476(16) 0.0434(16) 0.0182(13) 0.0153(12) 0.0142(13)
C2 0.0395(16) 0.0380(15) 0.0405(15) 0.0193(12) 0.0190(12) 0.0145(12)
C3 0.0358(15) 0.0353(14) 0.0386(14) 0.0176(12) 0.0159(12) 0.0190(12)
C4 0.0339(15) 0.0369(14) 0.0337(13) 0.0156(11) 0.0142(11) 0.0168(12)
C5 0.0338(15) 0.0414(15) 0.0427(15) 0.0166(13) 0.0153(12) 0.0131(12)
C6 0.051(2) 0.0455(17) 0.0529(18) 0.0079(14) 0.0237(15) 0.0199(15)
C7 0.055(2) 0.0433(17) 0.061(2) 0.0104(15) 0.0218(16) 0.0106(15)
C8 0.0398(17) 0.0510(18) 0.0529(18) 0.0112(15) 0.0127(14) 0.0088(14)
C9 0.0410(16) 0.0463(16) 0.0416(15) 0.0221(13) 0.0157(13) 0.0171(13)
C10 0.0489(18) 0.0447(17) 0.0495(17) 0.0241(15) 0.0240(14) 0.0154(15)
C11 0.0287(14) 0.0351(14) 0.0340(14) 0.0093(11) 0.0119(11) 0.0084(11)
C12 0.0429(17) 0.0415(15) 0.0372(15) 0.0152(12) 0.0129(12) 0.0101(13)
C13 0.056(2) 0.064(2) 0.0439(17) 0.0253(16) 0.0148(15) 0.0033(17)
C14 0.062(2) 0.087(3) 0.0399(18) 0.0188(18) 0.0255(16) 0.009(2)
C15 0.053(2) 0.063(2) 0.0457(18) 0.0044(16) 0.0251(15) 0.0183(17)
C16 0.0364(16) 0.0376(15) 0.0430(15) 0.0077(12) 0.0136(12) 0.0089(12)
O1 0.0373(12) 0.0479(12) 0.0563(12) 0.0114(10) 0.0217(10) 0.0212(10)
O2 0.0391(12) 0.0670(15) 0.0676(14) 0.0209(12) 0.0224(11) 0.0287(11)
N1 0.0367(15) 0.0659(18) 0.0752(19) 0.0118(15) 0.0242(14) 0.0139(14)
N2 0.082(2) 0.0485(18) 0.0662(19) 0.0163(16) 0.0247(17) 0.0015(16)
C17 0.076(3) 0.061(2) 0.088(3) -0.018(2) 0.024(2) 0.003(2)
C18 0.093(3) 0.060(2) 0.124(4) 0.052(3) 0.046(3) 0.024(2)

loop_
_atom_type_symbol
_atom_type_description
_atom_type_scat_dispersion_real
_atom_type_scat_dispersion_imag
_atom_type_scat_source
C C 0.0033 0.0016 'International Tables Vol C Tables 4.2.6.8 and 6.1.1.4'
H H 0.0000 0.0000 'International Tables Vol C Tables 4.2.6.8 and 6.1.1.4'
Cl Cl 0.1484 0.1585 'International Tables Vol C Tables 4.2.6.8 and 6.1.1.4'
N N 0.0061 0.0033 'International Tables Vol C Tables 4.2.6.8 and 6.1.1.4'
O O 0.0106 0.0060 'International Tables Vol C Tables 4.2.6.8 and 6.1.1.4'

loop_
_geom_angle_atom_site_label_1
_geom_angle_atom_site_label_2
_geom_angle_atom_site_label_3
_geom_angle
_geom_angle_site_symmetry_1
_geom_angle_site_symmetry_3
N1 C1 C2 127.1(3) . .
N1 C1 O1 110.6(2) . .
C2 C1 O1 122.3(3) . .
C1 C2 C10 117.5(3) . .
C1 C2 C3 122.8(3) . .
C10 C2 C3 119.7(2) . .
C4 C3 C2 109.4(2) . .
C4 C3 C11 115.3(2) . .
C2 C3 C11 111.4(2) . .
C4 C3 H3A 106.7 . .
C2 C3 H3A 106.7 . .
C11 C3 H3A 106.7 . .
C5 C4 C9 118.2(3) . .
C5 C4 C3 122.7(2) . .
C9 C4 C3 118.9(2) . .
C4 C5 O1 123.3(3) . .
C4 C5 C6 126.4(3) . .
O1 C5 C6 110.3(2) . .
C5 C6 C7 113.6(2) . .
C5 C6 H6A 108.8 . .
C7 C6 H6A 108.8 . .
C5 C6 H6B 108.8 . .
C7 C6 H6B 108.8 . .
H6A C6 H6B 107.7 . .
C6 C7 C8 108.0(3) . .
C6 C7 C18 110.8(3) . .
C8 C7 C18 109.6(3) . .
C6 C7 C17 108.8(3) . .
C8 C7 C17 109.6(3) . .
C18 C7 C17 110.0(3) . .
C9 C8 C7 114.6(3) . .
C9 C8 H8A 108.6 . .
C7 C8 H8A 108.6 . .
C9 C8 H8B 108.6 . .
C7 C8 H8B 108.6 . .
H8A C8 H8B 107.6 . .
O2 C9 C4 119.8(3) . .
O2 C9 C8 122.0(3) . .
C4 C9 C8 118.1(2) . .
N2 C10 C2 178.7(4) . .
C16 C11 C12 115.3(2) . .
C16 C11 C3 121.1(2) . .
C12 C11 C3 123.6(2) . .
C13 C12 C11 123.1(3) . .
C13 C12 Cl2 116.1(2) . .
C11 C12 Cl2 120.7(2) . .
C14 C13 C12 119.1(3) . .
C14 C13 H13A 120.4 . .
C12 C13 H13A 120.4 . .
C13 C14 C15 120.5(3) . .
C13 C14 H14A 119.8 . .
C15 C14 H14A 119.8 . .
C14 C15 C16 119.0(3) . .
C14 C15 H15A 120.5 . .
C16 C15 H15A 120.5 . .
C15 C16 C11 122.9(3) . .
C15 C16 Cl1 116.0(2) . .
C11 C16 Cl1 121.0(2) . .
C1 O1 C5 118.4(2) . .
C1 N1 H1A 120.0 . .
C1 N1 H1B 120.0 . .
H1A N1 H1B 120.0 . .
C7 C17 H17A 109.5 . .
C7 C17 H17B 109.5 . .
H17A C17 H17B 109.5 . .
C7 C17 H17C 109.5 . .
H17A C17 H17C 109.5 . .
H17B C17 H17C 109.5 . .
C7 C18 H18A 109.5 . .
C7 C18 H18B 109.5 . .
H18A C18 H18B 109.5 . .
C7 C18 H18C 109.5 . .
H18A C18 H18C 109.5 . .
H18B C18 H18C 109.5 . .

loop_
_geom_bond_atom_site_label_1
_geom_bond_atom_site_label_2
_geom_bond_distance
_geom_bond_site_symmetry_2
Cl1 C16 1.741(3) .
Cl2 C12 1.741(3) .
C1 N1 1.335(4) .
C1 C2 1.354(4) .
C1 O1 1.361(4) .
C2 C10 1.417(4) .
C2 C3 1.514(4) .
C3 C4 1.504(4) .
C3 C11 1.533(3) .
C3 H3A 0.9800 .
C4 C5 1.330(4) .
C4 C9 1.462(4) .
C5 O1 1.384(3) .
C5 C6 1.484(4) .
C6 C7 1.523(5) .
C6 H6A 0.9700 .
C6 H6B 0.9700 .
C7 C8 1.533(5) .
C7 C18 1.535(5) .
C7 C17 1.544(5) .
C8 C9 1.493(4) .
C8 H8A 0.9700 .
C8 H8B 0.9700 .
C9 O2 1.218(3) .
C10 N2 1.147(4) .
C11 C16 1.389(4) .
C11 C12 1.392(4) .
C12 C13 1.384(4) .
C13 C14 1.368(5) .
C13 H13A 0.9300 .
C14 C15 1.377(5) .
C14 H14A 0.9300 .
C15 C16 1.388(4) .
C15 H15A 0.9300 .
N1 H1A 0.8600 .
N1 H1B 0.8600 .
C17 H17A 0.9600 .
C17 H17B 0.9600 .
C17 H17C 0.9600 .
C18 H18A 0.9600 .
C18 H18B 0.9600 .
C18 H18C 0.9600 .
